data_4318865
loop_
_publ_author_name
'Rong Cao'
'Qian Shi'
'Daofeng Sun'
'Maochun Hong'
'Wenghua Bi'
'Yingjun Zhao'

_publ_section_title
;
 Syntheses and Characterizations of Copper(II) Polymeric Complexes
 Constructed from 1,2,4,5-Benzenetetracarboxylic Acid
;
_journal_name_full 'Inorganic Chemistry'
_journal_page_first 6161
_journal_page_last 6168
_journal_paper_doi 10.1021/ic0258577
_journal_volume 41
_journal_year 2002
_chemical_formula_sum 'C5 H7 Cu O7'
_chemical_formula_weight 242.65
_chemical_name_systematic
; 
 ? 
;
_space_group_IT_number 2
_symmetry_cell_setting triclinic
_symmetry_space_group_name_Hall '-P 1'
_symmetry_space_group_name_H-M 'P -1'
_atom_sites_solution_hydrogens geom
_atom_sites_solution_primary direct
_atom_sites_solution_secondary difmap
_audit_creation_method SHELXL-97
_cell_angle_alpha 95.319(2)
_cell_angle_beta 108.664(2)
_cell_angle_gamma 108.164(2)
_cell_formula_units_Z 1
_cell_length_a 6.5156(6)
_cell_length_b 6.9194(6)
_cell_length_c 9.3157(9)
_cell_measurement_temperature 293(2)
_cell_measurement_theta_max 25.09
_cell_measurement_theta_min 2.36
_cell_volume 369.33(6)
_computing_structure_refinement 'SHELXL-97 (Sheldrick, 1997)'
_computing_structure_solution 'SHELXS-97 (Sheldrick, 1990)'
_diffrn_ambient_temperature 293(2)
_diffrn_measured_fraction_theta_full 0.966
_diffrn_measured_fraction_theta_max 0.966
_diffrn_radiation_monochromator graphite
_diffrn_radiation_source 'fine-focus sealed tube'
_diffrn_radiation_type MoK\a
_diffrn_radiation_wavelength 0.71073
_diffrn_reflns_av_R_equivalents 0.0389
_diffrn_reflns_av_sigmaI/netI 0.0692
_diffrn_reflns_limit_h_max 7
_diffrn_reflns_limit_h_min -6
_diffrn_reflns_limit_k_max 7
_diffrn_reflns_limit_k_min -8
_diffrn_reflns_limit_l_max 9
_diffrn_reflns_limit_l_min -11
_diffrn_reflns_number 1884
_diffrn_reflns_theta_full 25.09
_diffrn_reflns_theta_max 25.09
_diffrn_reflns_theta_min 2.36
_exptl_absorpt_coefficient_mu 1.481
_exptl_crystal_colour green
_exptl_crystal_density_diffrn 1.091
_exptl_crystal_density_method 'not measured'
_exptl_crystal_description block
_exptl_crystal_F_000 122
_exptl_crystal_size_max 0.22
_exptl_crystal_size_mid 0.18
_exptl_crystal_size_min 0.12
_refine_diff_density_max 1.448
_refine_diff_density_min -1.692
_refine_diff_density_rms 0.254
_refine_ls_extinction_coef 0.063(16)
_refine_ls_extinction_expression Fc^*^=kFc[1+0.001xFc^2^\l^3^/sin(2\q)]^-1/4^
_refine_ls_extinction_method SHELXL
_refine_ls_goodness_of_fit_ref 1.032
_refine_ls_hydrogen_treatment mixed
_refine_ls_matrix_type full
_refine_ls_number_parameters 119
_refine_ls_number_reflns 1265
_refine_ls_number_restraints 0
_refine_ls_restrained_S_all 1.032
_refine_ls_R_factor_all 0.0664
_refine_ls_R_factor_gt 0.0643
_refine_ls_shift/su_max 0.000
_refine_ls_shift/su_mean 0.000
_refine_ls_structure_factor_coef Fsqd
_refine_ls_weighting_details 'calc w=1/[\s^2^(Fo^2^)+(0.1429P)^2^+0.0000P] where P=(Fo^2^+2Fc^2^)/3'
_refine_ls_weighting_scheme calc
_refine_ls_wR_factor_gt 0.1735
_refine_ls_wR_factor_ref 0.1755
_reflns_number_gt 1154
_reflns_number_total 1265
_reflns_threshold_expression >2sigma(I)
_cod_data_source_file ic0258577-2_s2_1.cif
_cod_data_source_block '[Cu2(btec)(H2O)4.2H2O]n'
_cod_database_code 4318865

loop_
_symmetry_equiv_pos_as_xyz
'x, y, z'
'-x, -y, -z'

loop_
_atom_site_label
_atom_site_type_symbol
_atom_site_fract_x
_atom_site_fract_y
_atom_site_fract_z
_atom_site_U_iso_or_equiv
_atom_site_adp_type
_atom_site_occupancy
_atom_site_symmetry_multiplicity
_atom_site_calc_flag
_atom_site_refinement_flags
_atom_site_disorder_assembly
_atom_site_disorder_group
Cu Cu 0.50570(10) 0.26509(9) 0.13386(6) 0.0131(4) Uani 1 1 d . . .
O1 O 0.2743(7) 0.2107(6) 0.2316(5) 0.0164(9) Uani 1 1 d . . .
O2 O 0.2446(8) -0.1205(6) 0.2176(5) 0.0228(10) Uani 1 1 d . . .
O3 O -0.2736(7) -0.1485(6) 0.0762(5) 0.0193(9) Uani 1 1 d . . .
O4 O -0.4617(7) -0.3998(6) 0.1708(4) 0.0168(9) Uani 1 1 d . . .
O5 O 0.7668(9) 0.2831(10) 0.0647(6) 0.0369(13) Uani 1 1 d . . .
O6 O 0.7501(8) 0.3175(7) 0.3394(5) 0.0216(10) Uani 1 1 d . . .
OW1 O 0.8060(7) 0.4547(7) 0.6358(5) 0.0211(10) Uani 1 1 d . . .
C1 C 0.2067(9) 0.0323(8) 0.2649(6) 0.0135(11) Uani 1 1 d . . .
C2 C -0.3035(9) -0.2351(8) 0.1866(6) 0.0139(12) Uani 1 1 d . . .
C3 C 0.2239(9) 0.1353(8) 0.5309(6) 0.0141(11) Uani 1 1 d . . .
H3A H 0.3739 0.2272 0.5519 0.017 Uiso 1 1 calc R . .
C4 C 0.0906(9) 0.0180(8) 0.3809(6) 0.0113(11) Uani 1 1 d . . .
C5 C -0.1379(9) -0.1184(8) 0.3488(6) 0.0105(11) Uani 1 1 d . . .

loop_
_atom_site_aniso_label
_atom_site_aniso_U_11
_atom_site_aniso_U_22
_atom_site_aniso_U_33
_atom_site_aniso_U_23
_atom_site_aniso_U_13
_atom_site_aniso_U_12
Cu 0.0104(6) 0.0185(6) 0.0067(5) -0.0005(3) 0.0041(4) 0.0004(3)
O1 0.018(2) 0.018(2) 0.017(2) 0.0047(16) 0.0127(18) 0.0045(16)
O2 0.035(3) 0.023(2) 0.020(2) 0.0028(18) 0.021(2) 0.0121(19)
O3 0.018(2) 0.025(2) 0.0064(19) 0.0001(16) 0.0030(17) -0.0013(17)
O4 0.015(2) 0.0167(19) 0.014(2) 0.0001(15) 0.0057(17) -0.0001(16)
O5 0.022(2) 0.076(4) 0.013(2) 0.000(2) 0.009(2) 0.017(3)
O6 0.020(2) 0.029(2) 0.012(2) 0.0012(17) 0.0029(17) 0.0067(18)
OW1 0.016(2) 0.030(2) 0.015(2) -0.0002(17) 0.0077(18) 0.0045(17)
C1 0.010(3) 0.018(3) 0.008(3) -0.001(2) 0.003(2) 0.001(2)
C2 0.017(3) 0.014(3) 0.013(3) 0.001(2) 0.009(2) 0.006(2)
C3 0.010(3) 0.016(3) 0.012(3) 0.001(2) 0.005(2) -0.001(2)
C4 0.007(3) 0.012(2) 0.013(3) 0.002(2) 0.004(2) 0.003(2)
C5 0.007(3) 0.012(2) 0.010(3) -0.001(2) 0.004(2) 0.001(2)

loop_
_atom_type_symbol
_atom_type_description
_atom_type_scat_dispersion_real
_atom_type_scat_dispersion_imag
_atom_type_scat_source
C C 0.0033 0.0016 'International Tables Vol C Tables 4.2.6.8 and 6.1.1.4'
H H 0.0000 0.0000 'International Tables Vol C Tables 4.2.6.8 and 6.1.1.4'
O O 0.0106 0.0060 'International Tables Vol C Tables 4.2.6.8 and 6.1.1.4'
Cu Cu 0.3201 1.2651 'International Tables Vol C Tables 4.2.6.8 and 6.1.1.4'

loop_
_geom_angle_atom_site_label_1
_geom_angle_atom_site_label_2
_geom_angle_atom_site_label_3
_geom_angle
_geom_angle_site_symmetry_1
_geom_angle_site_symmetry_3
_geom_angle_publ_flag
O3 Cu O1 93.87(18) 2 . ?
O3 Cu O6 166.11(19) 2 . ?
O1 Cu O6 89.12(18) . . ?
O3 Cu O5 92.92(19) 2 . ?
O1 Cu O5 167.6(2) . . ?
O6 Cu O5 81.89(19) . . ?
O3 Cu O4 102.81(16) 2 1_665 ?
O1 Cu O4 87.95(16) . 1_665 ?
O6 Cu O4 90.84(16) . 1_665 ?
O5 Cu O4 100.6(2) . 1_665 ?
C1 O1 Cu 117.9(4) . . ?
C1 O1 OW1 120.8(3) . 2_666 ?
Cu O1 OW1 119.18(19) . 2_666 ?
C1 O1 O3 108.1(3) . 2 ?
Cu O1 O3 43.03(12) . 2 ?
OW1 O1 O3 123.60(19) 2_666 2 ?
C1 O1 O4 165.6(4) . 1_665 ?
Cu O1 O4 50.08(12) . 1_665 ?
OW1 O1 O4 69.38(15) 2_666 1_665 ?
O3 O1 O4 69.27(14) 2 1_665 ?
C1 O2 O5 132.8(4) . 2_655 ?
C2 O3 Cu 119.4(4) . 2 ?
C2 O3 O5 87.3(3) . 2 ?
Cu O3 O5 43.85(13) 2 2 ?
C2 O3 O5 124.3(3) . 1_455 ?
Cu O3 O5 94.76(18) 2 1_455 ?
O5 O3 O5 90.4(2) 2 1_455 ?
C2 O4 Cu 133.3(4) . 1_445 ?
C2 O4 O5 89.5(3) . 2 ?
Cu O4 O5 117.18(19) 1_445 2 ?
C2 O4 O6 108.2(3) . 1_445 ?
Cu O4 O6 40.95(10) 1_445 1_445 ?
O5 O4 O6 158.1(2) 2 1_445 ?
Cu O6 OW1 135.5(2) . . ?
O6 OW1 O6 83.40(18) . 2_766 ?
O6 OW1 O2 108.79(19) . 2_656 ?
O6 OW1 O2 116.64(19) 2_766 2_656 ?
O2 C1 O1 125.0(5) . . ?
O2 C1 C4 118.8(5) . . ?
O1 C1 C4 116.0(5) . . ?
O4 C2 O3 125.0(5) . . ?
O4 C2 C5 118.6(5) . . ?
O3 C2 C5 116.4(5) . . ?
C4 C3 C5 121.7(5) . 2_556 ?
C3 C4 C5 119.0(5) . . ?
C3 C4 C1 117.4(5) . . ?
C5 C4 C1 123.4(5) . . ?
C3 C5 C4 119.2(5) 2_556 . ?
C3 C5 C2 117.8(5) 2_556 . ?
C4 C5 C2 122.7(5) . . ?

loop_
_geom_bond_atom_site_label_1
_geom_bond_atom_site_label_2
_geom_bond_distance
_geom_bond_site_symmetry_2
_geom_bond_publ_flag
Cu O3 1.955(4) 2 ?
Cu O1 1.957(4) . ?
Cu O6 1.973(4) . ?
Cu O5 1.977(5) . ?
Cu O4 2.245(4) 1_665 ?
O1 C1 1.279(7) . ?
O1 OW1 2.793(6) 2_666 ?
O1 O3 2.858(6) 2 ?
O1 O4 2.925(5) 1_665 ?
O2 C1 1.232(7) . ?
O2 O5 2.732(6) 2_655 ?
O3 C2 1.274(7) . ?
O3 Cu 1.955(4) 2 ?
O3 O5 2.850(7) 2 ?
O3 O5 2.931(8) 1_455 ?
O4 C2 1.234(6) . ?
O4 Cu 2.245(4) 1_445 ?
O4 O5 2.820(7) 2 ?
O4 O6 3.010(6) 1_445 ?
O6 OW1 2.704(6) . ?
OW1 O6 2.751(6) 2_766 ?
OW1 O2 2.778(6) 2_656 ?
C1 C4 1.499(7) . ?
C2 C5 1.512(8) . ?
C3 C4 1.392(8) . ?
C3 C5 1.403(8) 2_556 ?
C4 C5 1.408(7) . ?
C5 C3 1.403(8) 2_556 ?
